data_4114628
loop_
_publ_author_name
'David R. Spring'
'Shyam Krishnan'
'Helen E. Blackwell'
'Stuart L. Schreiber'

_publ_section_title
;
 Diversity-Oriented Synthesis of Biaryl-Containing Medium Rings Using a
 One Bead/One Stock Solution Platform
;
_journal_name_full 'Journal of the American Chemical Society'
_journal_page_first 1354
_journal_page_last 1363
_journal_paper_doi 10.1021/ja017248o
_journal_volume 124
_journal_year 2002
_chemical_formula_sum 'C26 H29 Hg N O3'
_chemical_formula_weight 604.09
_chemical_name_systematic
; 
 ? 
;
_space_group_IT_number 1
_symmetry_cell_setting triclinic
_symmetry_space_group_name_Hall 'P 1'
_symmetry_space_group_name_H-M 'P 1'
_atom_sites_solution_hydrogens geom
_atom_sites_solution_primary direct
_atom_sites_solution_secondary difmap
_audit_creation_method SHELXL-97
_cell_angle_alpha 71.562(1)
_cell_angle_beta 87.505(1)
_cell_angle_gamma 80.018(1)
_cell_formula_units_Z 1
_cell_length_a 5.2543(4)
_cell_length_b 10.2360(8)
_cell_length_c 11.3852(9)
_cell_measurement_reflns_used 78
_cell_measurement_temperature 213(2)
_cell_measurement_theta_max 18.45
_cell_measurement_theta_min 2.78
_cell_volume 572.06(8)
_computing_cell_refinement 'SMART (SIEMENS, V4.033, 1994)'
_computing_data_collection 'ASTRO (SIEMENS, V4.033, 1994)'
_computing_data_reduction 'SAINT (SIEMENS, V4.035, 1994)'
_computing_molecular_graphics 'SHELXTL (SIEMENS, 1994, ver 5.04)'
_computing_publication_material 'CIFTAB (Sheldrick, 1993)'
_computing_structure_refinement 'SHELXL-97 (Sheldrick, 1997)'
_computing_structure_solution 'SHELXS-97 (Sheldrick, 1990)'
_diffrn_ambient_temperature 213(2)
_diffrn_measured_fraction_theta_full 0.944
_diffrn_measured_fraction_theta_max 0.944
_diffrn_measurement_method '\w, 0.3 deg'
_diffrn_radiation_monochromator graphite
_diffrn_radiation_source 'fine-focus sealed tube'
_diffrn_radiation_type MoK\a
_diffrn_radiation_wavelength 0.71073
_diffrn_reflns_av_R_equivalents 0.0434
_diffrn_reflns_av_sigmaI/netI 0.0409
_diffrn_reflns_limit_h_max 6
_diffrn_reflns_limit_h_min -6
_diffrn_reflns_limit_k_max 13
_diffrn_reflns_limit_k_min -10
_diffrn_reflns_limit_l_max 15
_diffrn_reflns_limit_l_min -12
_diffrn_reflns_number 3870
_diffrn_reflns_theta_full 28.29
_diffrn_reflns_theta_max 28.29
_diffrn_reflns_theta_min 1.89
_diffrn_standards_decay_% <1
_diffrn_standards_interval_count 0
_diffrn_standards_number 0
_exptl_absorpt_coefficient_mu 6.753
_exptl_absorpt_correction_type none
_exptl_crystal_colour colorless
_exptl_crystal_density_diffrn 1.754
_exptl_crystal_description Needle
_exptl_crystal_F_000 296
_exptl_crystal_size_max 0.15
_exptl_crystal_size_mid 0.10
_exptl_crystal_size_min 0.05
_refine_diff_density_max 1.994
_refine_diff_density_min -1.201
_refine_diff_density_rms 0.135
_refine_ls_abs_structure_details 'Flack H D (1983), Acta Cryst. A39, 876-881'
_refine_ls_abs_structure_Flack -0.012(12)
_refine_ls_extinction_method none
_refine_ls_goodness_of_fit_ref 1.053
_refine_ls_hydrogen_treatment mixed
_refine_ls_matrix_type full
_refine_ls_number_parameters 280
_refine_ls_number_reflns 3186
_refine_ls_number_restraints 3
_refine_ls_restrained_S_all 1.053
_refine_ls_R_factor_all 0.0316
_refine_ls_R_factor_gt 0.0315
_refine_ls_shift/su_max 0.008
_refine_ls_shift/su_mean 0.001
_refine_ls_structure_factor_coef Fsqd
_refine_ls_weighting_details 'calc w=1/[\s^2^(Fo^2^)+(0.0497P)^2^+0.0000P] where P=(Fo^2^+2Fc^2^)/3'
_refine_ls_weighting_scheme calc
_refine_ls_wR_factor_gt 0.0751
_refine_ls_wR_factor_ref 0.0752
_reflns_number_gt 3182
_reflns_number_total 3186
_reflns_threshold_expression >2sigma(I)
_cod_data_source_file ja017248o_s2_06.cif
_cod_data_source_block sls31m
_cod_database_code 4114628

loop_
_symmetry_equiv_pos_as_xyz
'x, y, z'

loop_
_atom_site_label
_atom_site_type_symbol
_atom_site_fract_x
_atom_site_fract_y
_atom_site_fract_z
_atom_site_U_iso_or_equiv
_atom_site_adp_type
_atom_site_occupancy
_atom_site_symmetry_multiplicity
_atom_site_calc_flag
_atom_site_refinement_flags
Hg1 Hg -0.4439 -0.1326 -0.3504 0.03404(9) Uani 1 1 d .
O1 O -0.5183(12) 0.0114(6) -0.6040(6) 0.0384(13) Uani 1 1 d .
O2 O 0.2695(14) 0.0307(8) -0.0131(6) 0.0483(16) Uani 1 1 d .
O3 O -0.0040(15) -0.1677(8) 0.0799(6) 0.0475(16) Uani 1 1 d .
N1 N -0.3250(13) 0.1818(7) -0.4847(6) 0.0318(14) Uani 1 1 d .
C1 C -0.0615(16) 0.1167(11) -0.4371(8) 0.0376(19) Uani 1 1 d .
H1A H 0.0468 0.1893 -0.4530 0.045 Uiso 1 1 calc R
H1B H 0.0126 0.0514 -0.4816 0.045 Uiso 1 1 calc R
C2 C -0.059(3) 0.0394(15) -0.3000(13) 0.031(3) Uani 1 1 d .
C3 C -0.196(3) -0.0643(17) -0.2496(18) 0.029(3) Uani 1 1 d .
C4 C -0.659(3) -0.2325(18) -0.4319(19) 0.034(3) Uani 1 1 d .
C5 C -0.6572(16) -0.2095(11) -0.5598(8) 0.0330(17) Uani 1 1 d .
C6 C -0.502(2) -0.1091(10) -0.6433(9) 0.0419(19) Uani 1 1 d .
H6A H -0.3213 -0.1541 -0.6416 0.050 Uiso 1 1 calc R
H6B H -0.5676 -0.0812 -0.7285 0.050 Uiso 1 1 calc R
C7 C -0.3316(18) 0.0943(9) -0.6640(8) 0.0365(18) Uani 1 1 d .
H7A H -0.3581 0.1246 -0.7539 0.044 Uiso 1 1 calc R
H7B H -0.1573 0.0399 -0.6446 0.044 Uiso 1 1 calc R
C8 C -0.362(2) 0.2213(12) -0.6182(10) 0.036(2) Uani 1 1 d .
H8A H -0.5418 0.2705 -0.6369 0.043 Uiso 1 1 calc R
C9 C -0.425(2) 0.2988(10) -0.4373(9) 0.043(2) Uani 1 1 d .
H9A H -0.5983 0.3402 -0.4700 0.064 Uiso 1 1 calc R
H9B H -0.3134 0.3686 -0.4630 0.064 Uiso 1 1 calc R
H9C H -0.4304 0.2646 -0.3476 0.064 Uiso 1 1 calc R
C10 C 0.1014(17) 0.0734(11) -0.2221(9) 0.0354(18) Uani 1 1 d .
H10A H 0.1968 0.1459 -0.2564 0.043 Uiso 1 1 calc R
C11 C 0.1227(16) 0.0028(10) -0.0959(8) 0.0367(18) Uani 1 1 d .
C12 C -0.0237(18) -0.1045(10) -0.0460(8) 0.0393(19) Uani 1 1 d .
C13 C -0.1764(18) -0.1379(11) -0.1234(8) 0.0350(17) Uani 1 1 d .
H13A H -0.2694 -0.2118 -0.0908 0.042 Uiso 1 1 calc R
C14 C -0.820(3) -0.3292(16) -0.3600(15) 0.038(3) Uani 1 1 d .
H14A H -0.8430 -0.3408 -0.2752 0.045 Uiso 1 1 calc R
C15 C -0.939(2) -0.4033(12) -0.4137(12) 0.047(2) Uani 1 1 d .
H15A H -1.0352 -0.4695 -0.3639 0.056 Uiso 1 1 calc R
C16 C -0.925(2) -0.3854(11) -0.5380(11) 0.051(3) Uani 1 1 d .
H16A H -1.0117 -0.4376 -0.5730 0.061 Uiso 1 1 calc R
C17 C -0.782(2) -0.2896(10) -0.6113(9) 0.042(2) Uani 1 1 d .
H17A H -0.7680 -0.2779 -0.6965 0.050 Uiso 1 1 calc R
C18 C 0.4233(19) 0.1355(11) -0.0590(10) 0.046(2) Uani 1 1 d .
H18A H 0.5160 0.1446 0.0091 0.069 Uiso 1 1 calc R
H18B H 0.3138 0.2237 -0.1001 0.069 Uiso 1 1 calc R
H18C H 0.5460 0.1104 -0.1176 0.069 Uiso 1 1 calc R
C19 C -0.171(2) -0.2672(12) 0.1300(9) 0.050(2) Uani 1 1 d .
H19A H -0.1436 -0.3063 0.2188 0.076 Uiso 1 1 calc R
H19B H -0.1337 -0.3413 0.0926 0.076 Uiso 1 1 calc R
H19C H -0.3493 -0.2216 0.1126 0.076 Uiso 1 1 calc R
C20 C -0.182(2) 0.3222(12) -0.6974(9) 0.048(2) Uani 1 1 d .
H20A H -0.1859 0.3997 -0.6639 0.057 Uiso 1 1 calc R
H20B H -0.0040 0.2717 -0.6900 0.057 Uiso 1 1 calc R
C21 C -0.2588(17) 0.3804(10) -0.8319(9) 0.040(2) Uani 1 1 d .
C22 C -0.108(2) 0.3437(14) -0.9220(11) 0.060(3) Uani 1 1 d .
H22A H 0.0474 0.2803 -0.8990 0.073 Uiso 1 1 calc R
C23 C -0.180(2) 0.3987(15) -1.0470(10) 0.069(4) Uani 1 1 d .
H23A H -0.0765 0.3703 -1.1068 0.083 Uiso 1 1 calc R
C24 C -0.399(3) 0.4924(15) -1.0817(13) 0.058(4) Uani 1 1 d .
H24A H -0.4423 0.5323 -1.1663 0.070 Uiso 1 1 calc R
C25 C -0.557(2) 0.5300(12) -0.9964(12) 0.054(3) Uani 1 1 d .
H25A H -0.7125 0.5929 -1.0212 0.065 Uiso 1 1 calc R
C26 C -0.487(2) 0.4742(11) -0.8713(10) 0.051(2) Uani 1 1 d .
H26A H -0.5961 0.5007 -0.8122 0.061 Uiso 1 1 calc R

loop_
_atom_site_aniso_label
_atom_site_aniso_U_11
_atom_site_aniso_U_22
_atom_site_aniso_U_33
_atom_site_aniso_U_23
_atom_site_aniso_U_13
_atom_site_aniso_U_12
Hg1 0.03418(13) 0.03938(14) 0.03309(13) -0.01823(10) -0.00726(8) -0.00335(9)
O1 0.038(3) 0.037(3) 0.047(3) -0.019(3) 0.006(3) -0.015(2)
O2 0.049(4) 0.061(4) 0.041(3) -0.020(3) -0.008(3) -0.018(3)
O3 0.058(4) 0.052(4) 0.034(3) -0.010(3) -0.015(3) -0.016(3)
N1 0.027(3) 0.032(3) 0.036(3) -0.009(3) -0.007(3) -0.003(3)
C1 0.029(4) 0.054(5) 0.027(4) -0.012(4) -0.001(3) -0.003(4)
C2 0.023(5) 0.035(7) 0.032(7) -0.012(5) -0.004(4) 0.004(4)
C3 0.015(4) 0.040(7) 0.036(7) -0.022(5) -0.009(4) 0.009(4)
C4 0.029(6) 0.041(8) 0.030(5) -0.014(5) -0.015(4) 0.006(5)
C5 0.029(4) 0.034(5) 0.038(4) -0.015(4) -0.006(3) -0.002(3)
C6 0.049(5) 0.042(5) 0.039(5) -0.017(4) -0.006(4) -0.008(4)
C7 0.042(5) 0.038(5) 0.030(4) -0.010(3) 0.001(3) -0.013(4)
C8 0.036(5) 0.042(5) 0.028(5) -0.004(4) -0.008(4) -0.013(5)
C9 0.051(5) 0.035(4) 0.045(5) -0.016(4) -0.001(4) -0.007(4)
C10 0.033(4) 0.044(5) 0.032(4) -0.016(4) -0.001(3) -0.005(4)
C11 0.031(4) 0.050(5) 0.034(4) -0.021(4) -0.007(3) -0.003(4)
C12 0.035(4) 0.045(5) 0.038(4) -0.013(4) -0.006(3) -0.003(4)
C13 0.041(5) 0.029(4) 0.036(4) -0.011(3) -0.003(3) -0.005(4)
C14 0.040(6) 0.030(6) 0.038(9) -0.003(5) -0.007(5) -0.007(4)
C15 0.048(6) 0.037(5) 0.051(6) -0.006(5) -0.004(5) -0.008(4)
C16 0.054(6) 0.042(5) 0.055(6) -0.010(5) -0.022(5) -0.011(4)
C17 0.054(6) 0.042(5) 0.035(4) -0.017(4) -0.008(4) -0.012(4)
C18 0.039(5) 0.054(6) 0.049(5) -0.019(4) -0.008(4) -0.012(4)
C19 0.061(6) 0.058(6) 0.037(5) -0.012(4) -0.001(4) -0.025(5)
C20 0.050(5) 0.057(6) 0.035(4) -0.003(4) -0.009(4) -0.029(5)
C21 0.037(4) 0.040(4) 0.040(4) 0.000(4) -0.006(3) -0.017(4)
C22 0.040(5) 0.072(7) 0.048(6) 0.001(5) -0.002(4) 0.011(5)
C23 0.054(7) 0.095(10) 0.038(5) -0.003(6) 0.005(5) 0.007(6)
C24 0.065(9) 0.053(7) 0.043(6) 0.006(5) -0.008(7) -0.010(7)
C25 0.043(6) 0.044(6) 0.060(8) 0.004(5) -0.013(5) -0.003(4)
C26 0.050(6) 0.044(5) 0.051(6) -0.006(4) -0.002(4) -0.007(4)

loop_
_atom_type_symbol
_atom_type_description
_atom_type_scat_dispersion_real
_atom_type_scat_dispersion_imag
_atom_type_scat_source
C C 0.0033 0.0016 'International Tables Vol C Tables 4.2.6.8 and 6.1.1.4'
H H 0.0000 0.0000 'International Tables Vol C Tables 4.2.6.8 and 6.1.1.4'
N N 0.0061 0.0033 'International Tables Vol C Tables 4.2.6.8 and 6.1.1.4'
O O 0.0106 0.0060 'International Tables Vol C Tables 4.2.6.8 and 6.1.1.4'
Hg Hg -2.3894 9.2266 'International Tables Vol C Tables 4.2.6.8 and 6.1.1.4'

loop_
_geom_angle_atom_site_label_1
_geom_angle_atom_site_label_2
_geom_angle_atom_site_label_3
_geom_angle
C4 Hg1 C3 170.5(6)
C7 O1 C6 111.2(7)
C11 O2 C18 118.1(7)
C12 O3 C19 115.3(8)
C8 N1 C9 111.6(7)
C8 N1 C1 116.2(7)
C9 N1 C1 110.9(8)
N1 C1 C2 111.9(8)
C3 C2 C10 118.6(14)
C3 C2 C1 122.8(17)
C10 C2 C1 118.6(12)
C2 C3 C13 120.8(19)
C2 C3 Hg1 124.5(14)
C13 C3 Hg1 114.7(12)
C5 C4 C14 116(2)
C5 C4 Hg1 121.8(12)
C14 C4 Hg1 121.9(16)
C4 C5 C17 120.7(12)
C4 C5 C6 120.9(12)
C17 C5 C6 118.2(8)
O1 C6 C5 110.0(8)
O1 C7 C8 108.2(7)
N1 C8 C7 112.3(8)
N1 C8 C20 115.2(8)
C7 C8 C20 107.9(9)
C11 C10 C2 121.9(9)
O2 C11 C10 125.7(8)
O2 C11 C12 116.0(8)
C10 C11 C12 118.3(8)
C13 C12 O3 124.6(8)
C13 C12 C11 119.3(8)
O3 C12 C11 116.2(8)
C12 C13 C3 121.2(12)
C15 C14 C4 120.6(17)
C14 C15 C16 122.3(11)
C15 C16 C17 119.0(10)
C16 C17 C5 120.6(9)
C21 C20 C8 113.1(8)
C22 C21 C26 116.8(9)
C22 C21 C20 121.8(9)
C26 C21 C20 121.4(10)
C21 C22 C23 121.4(10)
C24 C23 C22 120.0(12)
C23 C24 C25 120.9(12)
C24 C25 C26 119.3(11)
C21 C26 C25 121.6(11)

loop_
_geom_bond_atom_site_label_1
_geom_bond_atom_site_label_2
_geom_bond_distance
Hg1 C4 2.07(2)
Hg1 C3 2.11(2)
O1 C7 1.418(10)
O1 C6 1.427(12)
O2 C11 1.370(11)
O2 C18 1.409(12)
O3 C12 1.373(11)
O3 C19 1.425(12)
N1 C8 1.455(13)
N1 C9 1.473(12)
N1 C1 1.474(11)
C1 C2 1.510(14)
C2 C3 1.35(2)
C2 C10 1.41(2)
C3 C13 1.39(2)
C4 C5 1.40(2)
C4 C14 1.44(3)
C5 C17 1.403(13)
C5 C6 1.493(13)
C7 C8 1.529(15)
C8 C20 1.564(13)
C10 C11 1.388(14)
C11 C12 1.408(13)
C12 C13 1.373(14)
C14 C15 1.35(2)
C15 C16 1.369(17)
C16 C17 1.382(14)
C20 C21 1.503(13)
C21 C22 1.374(16)
C21 C26 1.390(14)
C22 C23 1.398(17)
C23 C24 1.346(19)
C24 C25 1.36(2)
C25 C26 1.397(17)

loop_
_geom_torsion_atom_site_label_1
_geom_torsion_atom_site_label_2
_geom_torsion_atom_site_label_3
_geom_torsion_atom_site_label_4
_geom_torsion
C8 N1 C1 C2 -161.9(10)
C9 N1 C1 C2 69.3(11)
N1 C1 C2 C3 57.2(16)
N1 C1 C2 C10 -125.3(11)
C10 C2 C3 C13 -1(2)
C1 C2 C3 C13 176.4(11)
C10 C2 C3 Hg1 -179.4(9)
C1 C2 C3 Hg1 -1.9(19)
C4 Hg1 C3 C2 136(5)
C4 Hg1 C3 C13 -42(6)
C3 Hg1 C4 C5 -123(5)
C3 Hg1 C4 C14 58(6)
C14 C4 C5 C17 -7.2(19)
Hg1 C4 C5 C17 173.0(8)
C14 C4 C5 C6 178.5(11)
Hg1 C4 C5 C6 -1.2(16)
C7 O1 C6 C5 167.5(7)
C4 C5 C6 O1 -39.5(13)
C17 C5 C6 O1 146.1(9)
C6 O1 C7 C8 179.6(8)
C9 N1 C8 C7 -163.7(8)
C1 N1 C8 C7 67.8(10)
C9 N1 C8 C20 72.2(11)
C1 N1 C8 C20 -56.3(12)
O1 C7 C8 N1 59.5(10)
O1 C7 C8 C20 -172.4(7)
C3 C2 C10 C11 0.4(18)
C1 C2 C10 C11 -177.2(9)
C18 O2 C11 C10 -3.2(14)
C18 O2 C11 C12 178.8(8)
C2 C10 C11 O2 -178.6(10)
C2 C10 C11 C12 -0.7(15)
C19 O3 C12 C13 -4.5(14)
C19 O3 C12 C11 174.6(9)
O2 C11 C12 C13 179.8(9)
C10 C11 C12 C13 1.6(14)
O2 C11 C12 O3 0.6(12)
C10 C11 C12 O3 -177.6(8)
O3 C12 C13 C3 176.8(10)
C11 C12 C13 C3 -2.3(16)
C2 C3 C13 C12 2(2)
Hg1 C3 C13 C12 -179.5(8)
C5 C4 C14 C15 7(2)
Hg1 C4 C14 C15 -173.5(11)
C4 C14 C15 C16 -4(2)
C14 C15 C16 C17 0.8(19)
C15 C16 C17 C5 -1.3(16)
C4 C5 C17 C16 4.8(16)
C6 C5 C17 C16 179.2(9)
N1 C8 C20 C21 -169.5(9)
C7 C8 C20 C21 64.2(12)
C8 C20 C21 C22 -111.6(12)
C8 C20 C21 C26 68.4(14)
C26 C21 C22 C23 0.2(19)
C20 C21 C22 C23 -179.8(12)
C21 C22 C23 C24 2(2)
C22 C23 C24 C25 -3(2)
C23 C24 C25 C26 2(2)
C22 C21 C26 C25 -0.9(16)
C20 C21 C26 C25 179.1(10)
C24 C25 C26 C21 -0.3(18)
